data_4118421
loop_
_publ_author_name
'Insun Yu'
'Alberto Acosta-Ram\'irez'
'Parisa Mehrkhodavandi'

_publ_section_title
;
 Mechanism of Living Lactide Polymerization by Dinuclear Indium Catalysts
 and Its Impact on Isoselectivity
;
_journal_name_full 'Journal of the American Chemical Society'
_journal_page_first 12758
_journal_page_last 12773
_journal_paper_doi 10.1021/ja3048046
_journal_volume 134
_journal_year 2012
_chemical_formula_moiety 'C20 H33 I2 In N2 O, C2 H3 N'
_chemical_formula_sum 'C22 H36 I2 In N3 O'
_chemical_formula_weight 727.16
_chemical_name_systematic
;
 ?
;
_space_group_IT_number 4
_symmetry_cell_setting monoclinic
_symmetry_space_group_name_Hall 'P 2yb'
_symmetry_space_group_name_H-M 'P 1 21 1'
_atom_sites_solution_hydrogens geom
_atom_sites_solution_primary direct
_atom_sites_solution_secondary difmap
_audit_creation_method SHELXL-97
_cell_angle_alpha 90.00
_cell_angle_beta 98.477(2)
_cell_angle_gamma 90.00
_cell_formula_units_Z 2
_cell_length_a 8.2900(3)
_cell_length_b 12.3742(5)
_cell_length_c 12.9732(5)
_cell_measurement_reflns_used 9888
_cell_measurement_temperature 173(2)
_cell_measurement_theta_max 28.2
_cell_measurement_theta_min 2.5
_cell_volume 1316.28(9)
_computing_structure_refinement 'SHELXL-97 (Sheldrick, 1997)'
_diffrn_ambient_temperature 173(2)
_diffrn_measured_fraction_theta_full 0.996
_diffrn_measured_fraction_theta_max 0.996
_diffrn_measurement_device_type 'Bruker X8 APEX II'
_diffrn_measurement_method 'area detector'
_diffrn_radiation_monochromator graphite
_diffrn_radiation_source 'fine-focus sealed tube'
_diffrn_radiation_type MoK\a
_diffrn_radiation_wavelength 0.71073
_diffrn_reflns_av_R_equivalents 0.0386
_diffrn_reflns_av_sigmaI/netI 0.0323
_diffrn_reflns_limit_h_max 11
_diffrn_reflns_limit_h_min -11
_diffrn_reflns_limit_k_max 16
_diffrn_reflns_limit_k_min -16
_diffrn_reflns_limit_l_max 16
_diffrn_reflns_limit_l_min -17
_diffrn_reflns_number 34097
_diffrn_reflns_theta_full 28.26
_diffrn_reflns_theta_max 28.26
_diffrn_reflns_theta_min 1.59
_exptl_absorpt_coefficient_mu 3.260
_exptl_absorpt_correction_T_max 0.8496
_exptl_absorpt_correction_T_min 0.7292
_exptl_absorpt_correction_type multi-scan
_exptl_crystal_colour white
_exptl_crystal_density_diffrn 1.835
_exptl_crystal_description irregular
_exptl_crystal_F_000 704
_exptl_crystal_size_max 0.25
_exptl_crystal_size_mid 0.10
_exptl_crystal_size_min 0.05
_refine_diff_density_max 0.465
_refine_diff_density_min -0.636
_refine_diff_density_rms 0.087
_refine_ls_abs_structure_details 'Flack H D (1983), Acta Cryst. A39, 876-881'
_refine_ls_abs_structure_Flack -0.01(2)
_refine_ls_extinction_method none
_refine_ls_goodness_of_fit_ref 1.095
_refine_ls_hydrogen_treatment constr
_refine_ls_matrix_type full
_refine_ls_number_parameters 281
_refine_ls_number_reflns 6467
_refine_ls_number_restraints 217
_refine_ls_restrained_S_all 1.077
_refine_ls_R_factor_all 0.0313
_refine_ls_R_factor_gt 0.0282
_refine_ls_shift/su_max 0.028
_refine_ls_shift/su_mean 0.002
_refine_ls_structure_factor_coef Fsqd
_refine_ls_weighting_details 'calc w=1/[\s^2^(Fo^2^)+(0.0321P)^2^+1.4466P] where P=(Fo^2^+2Fc^2^)/3'
_refine_ls_weighting_scheme calc
_refine_ls_wR_factor_gt 0.0629
_refine_ls_wR_factor_ref 0.0643
_reflns_number_gt 6135
_reflns_number_total 6467
_reflns_threshold_expression >2sigma(I)
_cod_data_source_file ja3048046_si_002_2.cif
_cod_data_source_block pm081
_cod_depositor_comments
;
The following automatic conversions were performed:

'_refine_ls_hydrogen_treatment' value 'const' was replaced with the
value 'constr' as specified in the replacement file
'src/cod-tools/trunk/data/replacement-values/replacement_values.lst'.

Automatic conversion script
Id: cif_fix_values 5376 2017-05-30 11:51:03Z andrius 
;
_cod_original_sg_symbol_H-M 'P 21'
_cod_database_code 4118421

loop_
_symmetry_equiv_pos_as_xyz
'x, y, z'
'-x, y+1/2, -z'

loop_
_atom_site_label
_atom_site_type_symbol
_atom_site_fract_x
_atom_site_fract_y
_atom_site_fract_z
_atom_site_U_iso_or_equiv
_atom_site_adp_type
_atom_site_occupancy
_atom_site_symmetry_multiplicity
_atom_site_calc_flag
_atom_site_refinement_flags
_atom_site_disorder_assembly
_atom_site_disorder_group
C1 C 0.7312(5) 0.3499(4) 0.3394(3) 0.0156(9) Uani 1 1 d U . .
H1 H 0.6874 0.2751 0.3439 0.019 Uiso 1 1 calc R . .
C2 C 0.8612(5) 0.3483(3) 0.2664(3) 0.0141(9) Uani 1 1 d U . .
H2 H 0.9052 0.4234 0.2641 0.017 Uiso 1 1 calc R . .
C3 C 0.7836(6) 0.3184(5) 0.1549(3) 0.0207(9) Uani 1 1 d U . .
H3A H 0.8684 0.3202 0.1086 0.025 Uiso 1 1 calc R . .
H3B H 0.7404 0.2438 0.1546 0.025 Uiso 1 1 calc R . .
C4 C 0.6472(6) 0.3946(4) 0.1132(4) 0.0202(10) Uani 1 1 d U . .
H4A H 0.5991 0.3724 0.0419 0.024 Uiso 1 1 calc R . .
H4B H 0.6906 0.4688 0.1096 0.024 Uiso 1 1 calc R . .
C5 C 0.5159(6) 0.3926(4) 0.1849(4) 0.0188(9) Uani 1 1 d U . .
H5A H 0.4274 0.4437 0.1586 0.023 Uiso 1 1 calc R . .
H5B H 0.4684 0.3193 0.1855 0.023 Uiso 1 1 calc R . .
C6 C 0.5909(6) 0.4245(4) 0.2953(4) 0.0198(10) Uani 1 1 d U . .
H6A H 0.5056 0.4221 0.3412 0.024 Uiso 1 1 calc R . .
H6B H 0.6316 0.4997 0.2948 0.024 Uiso 1 1 calc R . .
C7 C 0.7064(5) 0.3537(4) 0.5275(3) 0.0143(9) Uani 1 1 d U . .
H7A H 0.6951 0.2741 0.5281 0.017 Uiso 1 1 calc R . .
H7B H 0.5959 0.3848 0.5086 0.017 Uiso 1 1 calc R . .
C8 C 0.9263(5) 0.3506(3) 0.6831(3) 0.0143(9) Uani 1 1 d U . .
C9 C 0.9820(6) 0.3748(4) 0.7896(3) 0.0168(9) Uani 1 1 d U . .
C10 C 0.8834(6) 0.4424(4) 0.8411(3) 0.0164(9) Uani 1 1 d U . .
H10 H 0.9196 0.4597 0.9120 0.020 Uiso 1 1 calc R . .
C11 C 0.7352(6) 0.4854(4) 0.7938(3) 0.0158(9) Uani 1 1 d U . .
C12 C 0.6821(6) 0.4579(4) 0.6902(3) 0.0150(9) Uani 1 1 d U . .
H12 H 0.5808 0.4850 0.6563 0.018 Uiso 1 1 calc R . .
C13 C 0.7755(5) 0.3912(4) 0.6358(3) 0.0142(9) Uani 1 1 d U . .
C14 C 1.1433(6) 0.3280(5) 0.8452(3) 0.0206(9) Uani 1 1 d U . .
C15 C 1.2869(6) 0.3734(5) 0.7948(4) 0.0269(11) Uani 1 1 d U . .
H15A H 1.3896 0.3434 0.8303 0.040 Uiso 1 1 calc R . .
H15B H 1.2892 0.4524 0.8013 0.040 Uiso 1 1 calc R . .
H15C H 1.2728 0.3535 0.7209 0.040 Uiso 1 1 calc R . .
C16 C 1.1425(7) 0.2036(4) 0.8387(4) 0.0283(12) Uani 1 1 d U . .
H16A H 1.2465 0.1754 0.8742 0.042 Uiso 1 1 calc R . .
H16B H 1.1274 0.1812 0.7654 0.042 Uiso 1 1 calc R . .
H16C H 1.0531 0.1750 0.8723 0.042 Uiso 1 1 calc R . .
C17 C 1.1741(7) 0.3575(6) 0.9616(4) 0.0347(14) Uani 1 1 d U . .
H17A H 1.2781 0.3262 0.9938 0.052 Uiso 1 1 calc R . .
H17B H 1.0856 0.3287 0.9960 0.052 Uiso 1 1 calc R . .
H17C H 1.1783 0.4363 0.9693 0.052 Uiso 1 1 calc R . .
C18 C 0.6384(6) 0.5603(4) 0.8534(4) 0.0227(10) Uani 1 1 d U . .
H18A H 0.5594 0.6006 0.8042 0.034 Uiso 1 1 calc R . .
H18B H 0.7125 0.6110 0.8945 0.034 Uiso 1 1 calc R . .
H18C H 0.5803 0.5178 0.9001 0.034 Uiso 1 1 calc R . .
C19 C 1.1453(6) 0.2972(5) 0.2562(4) 0.0246(11) Uani 1 1 d U . .
H19A H 1.2353 0.2497 0.2851 0.037 Uiso 1 1 calc R . .
H19B H 1.1788 0.3728 0.2669 0.037 Uiso 1 1 calc R . .
H19C H 1.1164 0.2831 0.1814 0.037 Uiso 1 1 calc R . .
C20 C 0.9597(6) 0.1587(4) 0.2976(4) 0.0204(10) Uani 1 1 d U . .
H20A H 0.8647 0.1431 0.3319 0.031 Uiso 1 1 calc R . .
H20B H 1.0526 0.1152 0.3296 0.031 Uiso 1 1 calc R . .
H20C H 0.9346 0.1408 0.2233 0.031 Uiso 1 1 calc R . .
N1 N 0.8077(4) 0.3843(3) 0.4461(3) 0.0138(7) Uani 1 1 d U . .
H1A H 0.8131 0.4593 0.4455 0.017 Uiso 1 1 calc R . .
N2 N 1.0014(5) 0.2758(3) 0.3094(3) 0.0149(7) Uani 1 1 d U . .
O1 O 1.0142(4) 0.2854(3) 0.6299(2) 0.0157(6) Uani 1 1 d U . .
In1 In 1.07037(3) 0.32213(2) 0.48432(2) 0.01206(7) Uani 1 1 d U . .
I1 I 1.32459(3) 0.17581(2) 0.51566(2) 0.01641(7) Uani 1 1 d U . .
I2 I 1.21235(4) 0.52012(2) 0.46955(2) 0.02060(7) Uani 1 1 d U . .
C21 C 0.625(6) 0.188(5) -0.217(4) 0.024(2) Uani 0.28(5) 1 d PU A 1
H21A H 0.5068 0.1751 -0.2287 0.035 Uiso 0.28(5) 1 calc PR A 1
H21B H 0.6760 0.1441 -0.2666 0.035 Uiso 0.28(5) 1 calc PR A 1
H21C H 0.6469 0.2643 -0.2276 0.035 Uiso 0.28(5) 1 calc PR A 1
C22 C 0.699(5) 0.153(3) -0.099(4) 0.027(3) Uani 0.28(5) 1 d PU A 1
N3 N 0.742(11) 0.131(2) -0.022(2) 0.065(16) Uani 0.28(5) 1 d PU A 1
C21B C 0.657(2) 0.1770(16) -0.2130(15) 0.024(2) Uani 0.72(5) 1 d PU A 2
H21D H 0.7313 0.1240 -0.2371 0.035 Uiso 0.72(5) 1 calc PR A 2
H21E H 0.7004 0.2499 -0.2197 0.035 Uiso 0.72(5) 1 calc PR A 2
H21F H 0.5495 0.1710 -0.2553 0.035 Uiso 0.72(5) 1 calc PR A 2
C22B C 0.643(3) 0.1564(11) -0.1064(11) 0.027(3) Uani 0.72(5) 1 d PU A 2
N3B N 0.641(3) 0.1380(13) -0.0190(10) 0.057(5) Uani 0.72(5) 1 d PU A 2

loop_
_atom_site_aniso_label
_atom_site_aniso_U_11
_atom_site_aniso_U_22
_atom_site_aniso_U_33
_atom_site_aniso_U_23
_atom_site_aniso_U_13
_atom_site_aniso_U_12
C1 0.013(2) 0.021(2) 0.0117(19) -0.0021(16) -0.0010(15) 0.0026(16)
C2 0.014(2) 0.015(2) 0.0124(19) -0.0006(15) 0.0000(15) 0.0014(15)
C3 0.020(2) 0.030(2) 0.0117(19) -0.001(2) 0.0004(16) 0.001(2)
C4 0.023(3) 0.025(3) 0.012(2) 0.0017(17) -0.0020(18) -0.0016(19)
C5 0.017(2) 0.021(2) 0.017(2) -0.0011(18) -0.0029(18) 0.0012(17)
C6 0.018(2) 0.022(2) 0.018(2) -0.0046(18) 0.0005(18) 0.0061(19)
C7 0.014(2) 0.019(2) 0.0098(19) 0.0011(16) 0.0013(15) -0.0003(16)
C8 0.014(2) 0.015(2) 0.0138(19) 0.0014(15) 0.0033(15) -0.0006(15)
C9 0.016(2) 0.020(2) 0.015(2) 0.0026(18) 0.0031(17) -0.0030(18)
C10 0.019(2) 0.022(2) 0.0083(19) -0.0003(16) 0.0022(16) -0.0040(17)
C11 0.018(2) 0.014(2) 0.017(2) -0.0004(17) 0.0051(18) -0.0012(17)
C12 0.015(2) 0.018(2) 0.0118(19) 0.0019(16) 0.0023(16) -0.0010(16)
C13 0.015(2) 0.015(2) 0.0123(19) 0.0029(16) 0.0015(17) -0.0013(16)
C14 0.016(2) 0.033(3) 0.0118(19) 0.003(2) -0.0008(15) 0.002(2)
C15 0.014(2) 0.040(3) 0.026(3) 0.002(2) -0.001(2) -0.004(2)
C16 0.027(3) 0.028(3) 0.027(3) 0.010(2) -0.003(2) 0.006(2)
C17 0.023(3) 0.063(4) 0.016(2) -0.003(2) -0.0053(19) 0.006(3)
C18 0.026(3) 0.021(2) 0.022(2) -0.0018(19) 0.009(2) -0.0014(19)
C19 0.017(2) 0.041(3) 0.016(2) 0.002(2) 0.0058(18) 0.004(2)
C20 0.023(2) 0.018(2) 0.019(2) -0.0034(18) -0.0025(18) 0.0061(18)
N1 0.0111(18) 0.0185(19) 0.0111(17) -0.0008(14) -0.0009(14) -0.0006(14)
N2 0.0129(18) 0.0180(19) 0.0143(17) 0.0003(14) 0.0038(14) 0.0033(14)
O1 0.0151(16) 0.0215(16) 0.0106(13) 0.0038(12) 0.0023(12) 0.0056(12)
In1 0.00998(15) 0.01473(14) 0.01113(13) 0.00038(12) 0.00046(10) 0.00047(11)
I1 0.01270(13) 0.01649(14) 0.01932(13) 0.00071(11) -0.00005(10) 0.00277(10)
I2 0.01975(16) 0.01621(14) 0.02674(16) -0.00018(12) 0.00648(12) -0.00317(12)
C21 0.019(6) 0.026(4) 0.025(3) 0.005(3) 0.000(4) 0.000(4)
C22 0.033(9) 0.022(3) 0.026(4) -0.002(2) -0.001(6) -0.008(6)
N3 0.15(5) 0.026(11) 0.024(11) -0.008(8) 0.01(2) 0.000(19)
C21B 0.019(6) 0.026(4) 0.025(3) 0.005(3) 0.000(4) 0.000(4)
C22B 0.033(9) 0.022(3) 0.026(4) -0.002(2) -0.001(6) -0.008(6)
N3B 0.097(12) 0.049(6) 0.026(4) -0.007(4) 0.012(6) -0.027(7)

loop_
_atom_type_symbol
_atom_type_description
_atom_type_scat_dispersion_real
_atom_type_scat_dispersion_imag
_atom_type_scat_source
C C 0.0033 0.0016 'International Tables Vol C Tables 4.2.6.8 and 6.1.1.4'
H H 0.0000 0.0000 'International Tables Vol C Tables 4.2.6.8 and 6.1.1.4'
N N 0.0061 0.0033 'International Tables Vol C Tables 4.2.6.8 and 6.1.1.4'
O O 0.0106 0.0060 'International Tables Vol C Tables 4.2.6.8 and 6.1.1.4'
In In -0.7276 1.3100 'International Tables Vol C Tables 4.2.6.8 and 6.1.1.4'
I I -0.4742 1.8119 'International Tables Vol C Tables 4.2.6.8 and 6.1.1.4'

loop_
_geom_angle_atom_site_label_1
_geom_angle_atom_site_label_2
_geom_angle_atom_site_label_3
_geom_angle
N1 C1 C6 111.7(4)
N1 C1 C2 109.5(3)
C6 C1 C2 110.0(4)
N1 C1 H1 108.5
C6 C1 H1 108.5
C2 C1 H1 108.5
N2 C2 C1 110.6(3)
N2 C2 C3 113.4(4)
C1 C2 C3 110.4(4)
N2 C2 H2 107.4
C1 C2 H2 107.4
C3 C2 H2 107.4
C4 C3 C2 111.9(4)
C4 C3 H3A 109.2
C2 C3 H3A 109.2
C4 C3 H3B 109.2
C2 C3 H3B 109.2
H3A C3 H3B 107.9
C3 C4 C5 109.5(4)
C3 C4 H4A 109.8
C5 C4 H4A 109.8
C3 C4 H4B 109.8
C5 C4 H4B 109.8
H4A C4 H4B 108.2
C6 C5 C4 109.7(4)
C6 C5 H5A 109.7
C4 C5 H5A 109.7
C6 C5 H5B 109.7
C4 C5 H5B 109.7
H5A C5 H5B 108.2
C5 C6 C1 112.2(4)
C5 C6 H6A 109.2
C1 C6 H6A 109.2
C5 C6 H6B 109.2
C1 C6 H6B 109.2
H6A C6 H6B 107.9
N1 C7 C13 113.9(4)
N1 C7 H7A 108.8
C13 C7 H7A 108.8
N1 C7 H7B 108.8
C13 C7 H7B 108.8
H7A C7 H7B 107.7
O1 C8 C13 120.4(4)
O1 C8 C9 120.1(4)
C13 C8 C9 119.4(4)
C10 C9 C8 117.3(4)
C10 C9 C14 122.0(4)
C8 C9 C14 120.8(4)
C11 C10 C9 123.7(4)
C11 C10 H10 118.1
C9 C10 H10 118.1
C12 C11 C10 117.6(4)
C12 C11 C18 121.8(4)
C10 C11 C18 120.6(4)
C13 C12 C11 120.9(4)
C13 C12 H12 119.6
C11 C12 H12 119.6
C12 C13 C8 121.1(4)
C12 C13 C7 119.4(4)
C8 C13 C7 119.3(4)
C9 C14 C17 112.2(4)
C9 C14 C16 110.7(4)
C17 C14 C16 106.8(4)
C9 C14 C15 109.6(4)
C17 C14 C15 107.6(4)
C16 C14 C15 109.8(4)
C14 C15 H15A 109.5
C14 C15 H15B 109.5
H15A C15 H15B 109.5
C14 C15 H15C 109.5
H15A C15 H15C 109.5
H15B C15 H15C 109.5
C14 C16 H16A 109.5
C14 C16 H16B 109.5
H16A C16 H16B 109.5
C14 C16 H16C 109.5
H16A C16 H16C 109.5
H16B C16 H16C 109.5
C14 C17 H17A 109.5
C14 C17 H17B 109.5
H17A C17 H17B 109.5
C14 C17 H17C 109.5
H17A C17 H17C 109.5
H17B C17 H17C 109.5
C11 C18 H18A 109.5
C11 C18 H18B 109.5
H18A C18 H18B 109.5
C11 C18 H18C 109.5
H18A C18 H18C 109.5
H18B C18 H18C 109.5
N2 C19 H19A 109.5
N2 C19 H19B 109.5
H19A C19 H19B 109.5
N2 C19 H19C 109.5
H19A C19 H19C 109.5
H19B C19 H19C 109.5
N2 C20 H20A 109.5
N2 C20 H20B 109.5
H20A C20 H20B 109.5
N2 C20 H20C 109.5
H20A C20 H20C 109.5
H20B C20 H20C 109.5
C7 N1 C1 112.2(3)
C7 N1 In1 112.2(3)
C1 N1 In1 111.4(3)
C7 N1 H1A 106.9
C1 N1 H1A 106.9
In1 N1 H1A 106.9
C19 N2 C20 108.3(4)
C19 N2 C2 110.5(4)
C20 N2 C2 112.6(3)
C19 N2 In1 108.1(3)
C20 N2 In1 111.1(3)
C2 N2 In1 106.2(2)
C8 O1 In1 123.4(3)
O1 In1 N1 86.37(12)
O1 In1 N2 141.49(13)
N1 In1 N2 77.46(13)
O1 In1 I2 114.76(9)
N1 In1 I2 95.12(10)
N2 In1 I2 101.45(10)
O1 In1 I1 89.49(8)
N1 In1 I1 158.57(10)
N2 In1 I1 93.12(9)
I2 In1 I1 105.685(13)
N3 C22 C21 178(4)
C22B C21B H21D 109.4
C22B C21B H21E 109.5
H21D C21B H21E 109.5
C22B C21B H21F 109.5
H21D C21B H21F 109.5
H21E C21B H21F 109.5
N3B C22B C21B 176.4(18)

loop_
_geom_bond_atom_site_label_1
_geom_bond_atom_site_label_2
_geom_bond_distance
C1 N1 1.496(5)
C1 C6 1.528(6)
C1 C2 1.536(6)
C1 H1 1.0000
C2 N2 1.509(5)
C2 C3 1.539(6)
C2 H2 1.0000
C3 C4 1.510(7)
C3 H3A 0.9900
C3 H3B 0.9900
C4 C5 1.533(7)
C4 H4A 0.9900
C4 H4B 0.9900
C5 C6 1.527(6)
C5 H5A 0.9900
C5 H5B 0.9900
C6 H6A 0.9900
C6 H6B 0.9900
C7 N1 1.492(5)
C7 C13 1.510(6)
C7 H7A 0.9900
C7 H7B 0.9900
C8 O1 1.344(5)
C8 C13 1.402(6)
C8 C9 1.423(6)
C9 C10 1.405(6)
C9 C14 1.536(6)
C10 C11 1.395(6)
C10 H10 0.9500
C11 C12 1.393(6)
C11 C18 1.511(6)
C12 C13 1.393(6)
C12 H12 0.9500
C14 C17 1.539(6)
C14 C16 1.542(8)
C14 C15 1.546(7)
C15 H15A 0.9800
C15 H15B 0.9800
C15 H15C 0.9800
C16 H16A 0.9800
C16 H16B 0.9800
C16 H16C 0.9800
C17 H17A 0.9800
C17 H17B 0.9800
C17 H17C 0.9800
C18 H18A 0.9800
C18 H18B 0.9800
C18 H18C 0.9800
C19 N2 1.487(6)
C19 H19A 0.9800
C19 H19B 0.9800
C19 H19C 0.9800
C20 N2 1.493(6)
C20 H20A 0.9800
C20 H20B 0.9800
C20 H20C 0.9800
N1 In1 2.294(4)
N1 H1A 0.9300
N2 In1 2.328(4)
O1 In1 2.061(3)
In1 I2 2.7370(4)
In1 I1 2.7627(4)
C21 C22 1.62(7)
C21 H21A 0.9800
C21 H21B 0.9800
C21 H21C 0.9800
C22 N3 1.05(5)
C21B C22B 1.43(2)
C21B H21D 0.9800
C21B H21E 0.9800
C21B H21F 0.9800
C22B N3B 1.160(19)

loop_
_geom_torsion_atom_site_label_1
_geom_torsion_atom_site_label_2
_geom_torsion_atom_site_label_3
_geom_torsion_atom_site_label_4
_geom_torsion
N1 C1 C2 N2 56.3(4)
C6 C1 C2 N2 179.5(3)
N1 C1 C2 C3 -177.3(4)
C6 C1 C2 C3 -54.2(5)
N2 C2 C3 C4 -178.2(4)
C1 C2 C3 C4 57.0(5)
C2 C3 C4 C5 -58.6(5)
C3 C4 C5 C6 58.2(5)
C4 C5 C6 C1 -58.1(5)
N1 C1 C6 C5 178.0(4)
C2 C1 C6 C5 56.1(5)
O1 C8 C9 C10 -179.2(4)
C13 C8 C9 C10 -2.3(6)
O1 C8 C9 C14 0.6(6)
C13 C8 C9 C14 177.6(4)
C8 C9 C10 C11 0.6(7)
C14 C9 C10 C11 -179.2(4)
C9 C10 C11 C12 1.0(7)
C9 C10 C11 C18 -178.2(4)
C10 C11 C12 C13 -1.1(7)
C18 C11 C12 C13 178.1(4)
C11 C12 C13 C8 -0.6(7)
C11 C12 C13 C7 173.7(4)
O1 C8 C13 C12 179.3(4)
C9 C8 C13 C12 2.3(7)
O1 C8 C13 C7 5.0(6)
C9 C8 C13 C7 -171.9(4)
N1 C7 C13 C12 122.1(4)
N1 C7 C13 C8 -63.5(5)
C10 C9 C14 C17 4.0(7)
C8 C9 C14 C17 -175.9(5)
C10 C9 C14 C16 123.2(5)
C8 C9 C14 C16 -56.6(6)
C10 C9 C14 C15 -115.5(5)
C8 C9 C14 C15 64.6(6)
C13 C7 N1 C1 -177.4(3)
C13 C7 N1 In1 56.4(4)
C6 C1 N1 C7 76.7(5)
C2 C1 N1 C7 -161.2(3)
C6 C1 N1 In1 -156.7(3)
C2 C1 N1 In1 -34.6(4)
C1 C2 N2 C19 -164.4(4)
C3 C2 N2 C19 71.0(5)
C1 C2 N2 C20 74.4(4)
C3 C2 N2 C20 -50.2(5)
C1 C2 N2 In1 -47.4(4)
C3 C2 N2 In1 -172.0(3)
C13 C8 O1 In1 51.1(5)
C9 C8 O1 In1 -132.0(4)
C8 O1 In1 N1 -41.4(3)
C8 O1 In1 N2 -106.0(4)
C8 O1 In1 I2 52.5(3)
C8 O1 In1 I1 159.6(3)
C7 N1 In1 O1 -10.9(3)
C1 N1 In1 O1 -137.5(3)
C7 N1 In1 N2 133.9(3)
C1 N1 In1 N2 7.3(3)
C7 N1 In1 I2 -125.5(3)
C1 N1 In1 I2 107.9(3)
C7 N1 In1 I1 68.4(4)
C1 N1 In1 I1 -58.3(4)
C19 N2 In1 O1 -152.8(3)
C20 N2 In1 O1 -34.2(4)
C2 N2 In1 O1 88.6(3)
C19 N2 In1 N1 139.7(3)
C20 N2 In1 N1 -101.6(3)
C2 N2 In1 N1 21.2(3)
C19 N2 In1 I2 47.0(3)
C20 N2 In1 I2 165.6(3)
C2 N2 In1 I2 -71.6(3)
C19 N2 In1 I1 -59.7(3)
C20 N2 In1 I1 58.9(3)
C2 N2 In1 I1 -178.3(2)
